data_7010806
loop_
_publ_author_name
'Ingo Krossing'

_publ_section_title
;
 Reactions of P4 and I2 with Ag[Al(OC(CF3)3)4]: from elusive
 polyphosphorus cations to subvalent P3I6+ and phosphorus rich P5I2+
;
_journal_issue 4
_journal_name_full 'J. Chem. Soc., Dalton Trans.'
_journal_page_first 500
_journal_page_last 512
_journal_paper_doi 10.1039/b103957c
_journal_year 2002
_chemical_formula_sum 'C24 Al2 F55 I6 O6 P3'
_chemical_formula_weight 2337.51
_chemical_name_systematic
; 
? 
;
_space_group_IT_number 2
_symmetry_cell_setting triclinic
_symmetry_space_group_name_Hall '-P 1'
_symmetry_space_group_name_H-M 'P -1'
_atom_sites_solution_hydrogens geom
_atom_sites_solution_primary direct
_atom_sites_solution_secondary difmap
_audit_creation_method SHELXL-97
_cell_angle_alpha 95.07(3)
_cell_angle_beta 92.84(3)
_cell_angle_gamma 98.48(3)
_cell_formula_units_Z 2
_cell_length_a 10.375(2)
_cell_length_b 10.757(2)
_cell_length_c 26.591(5)
_cell_measurement_reflns_used 5000
_cell_measurement_temperature 175
_cell_measurement_theta_max 52
_cell_volume 2917.8(10)
_computing_cell_refinement 'CELL (STOE)'
_computing_data_collection 'EXPOSE (STOE)'
_computing_data_reduction 'INTEGRATE (STOE)'
_computing_molecular_graphics 'XP (SHELXTL-Plus)'
_computing_publication_material Resview
_computing_structure_refinement 'SHELXL-93 (Sheldrick, 1993)'
_computing_structure_solution 'SHELXS-86 (Sheldrick, 1986)'
_diffrn_ambient_temperature 175
_diffrn_measured_fraction_theta_full 0.924
_diffrn_measured_fraction_theta_max 0.924
_diffrn_measurement_device 'STOE IPDS'
_diffrn_measurement_method 'STOE IPDS'
_diffrn_radiation_monochromator graphite
_diffrn_radiation_source 'fine-focus sealed tube'
_diffrn_radiation_type MoK\a
_diffrn_radiation_wavelength 0.71073
_diffrn_reflns_av_R_equivalents 0.1850
_diffrn_reflns_av_sigmaI/netI 0.2908
_diffrn_reflns_limit_h_max 12
_diffrn_reflns_limit_h_min -12
_diffrn_reflns_limit_k_max 13
_diffrn_reflns_limit_k_min -13
_diffrn_reflns_limit_l_max 32
_diffrn_reflns_limit_l_min -32
_diffrn_reflns_number 18169
_diffrn_reflns_theta_full 25.95
_diffrn_reflns_theta_max 25.95
_diffrn_reflns_theta_min 1.99
_exptl_absorpt_coefficient_mu 3.521
_exptl_absorpt_correction_T_max 0.6331
_exptl_absorpt_correction_T_min 0.3746
_exptl_absorpt_correction_type numerical
_exptl_crystal_colour yellow
_exptl_crystal_density_diffrn 2.661
_exptl_crystal_description plate
_exptl_crystal_F_000 2152
_exptl_crystal_size_max 0.3
_exptl_crystal_size_mid 0.3
_exptl_crystal_size_min 0.05
_refine_diff_density_max 1.088
_refine_diff_density_min -0.889
_refine_diff_density_rms 0.172
_refine_ls_extinction_method none
_refine_ls_goodness_of_fit_ref 0.676
_refine_ls_hydrogen_treatment mixed
_refine_ls_matrix_type full
_refine_ls_number_parameters 908
_refine_ls_number_reflns 10554
_refine_ls_number_restraints 177
_refine_ls_restrained_S_all 0.673
_refine_ls_R_factor_all 0.2357
_refine_ls_R_factor_gt 0.0744
_refine_ls_shift/su_max 0.030
_refine_ls_shift/su_mean 0.002
_refine_ls_structure_factor_coef Fsqd
_refine_ls_weighting_details 'calc w=1/[\s^2^(Fo^2^)+(0.0873P)^2^+0.0000P] where P=(Fo^2^+2Fc^2^)/3'
_refine_ls_weighting_scheme calc
_refine_ls_wR_factor_gt 0.1636
_refine_ls_wR_factor_ref 0.1976
_reflns_number_observed 2630
_reflns_number_total 10614
_reflns_observed_criterion >4sigma(I)
_cod_data_source_file b103957c.txt
_cod_data_source_block p3i6
_cod_depositor_comments
;
The following automatic conversions were performed:
'_symmetry_cell_setting' value 'Triclinic' changed to 'triclinic'
according to '/home/saulius/struct/CIF-dictionaries/cif_core.dic'
dictionary named 'cif_core.dic' version 2.4.1 from 2010-06-29.

Automatic conversion script
Id: cif_fix_enum 1527 2010-12-29 10:47:43Z saulius 
;
_cod_original_cell_volume 2917.6(10)
_cod_original_sg_symbol_H-M P-1
_cod_database_code 7010806

loop_
_symmetry_equiv_pos_as_xyz
'x, y, z'
'-x, -y, -z'

loop_
_atom_site_label
_atom_site_type_symbol
_atom_site_fract_x
_atom_site_fract_y
_atom_site_fract_z
_atom_site_U_iso_or_equiv
_atom_site_adp_type
_atom_site_occupancy
_atom_site_symmetry_multiplicity
_atom_site_calc_flag
_atom_site_refinement_flags
_atom_site_disorder_assembly
_atom_site_disorder_group
P1 P 0.1828(5) -0.0555(6) -0.7362(2) 0.0752(17) Uani 1 1 d . A 1
P2 P -0.0057(4) -0.0040(5) -0.76360(18) 0.0642(15) Uani 1 1 d . A 1
P3 P -0.1552(5) -0.0759(7) -0.7126(2) 0.092(2) Uani 1 1 d . A 1
I1 I 0.17164(15) 0.03523(16) -0.65122(5) 0.0763(6) Uani 0.869(2) 1 d P A 1
I2 I 0.33028(13) 0.09622(19) -0.77461(6) 0.0830(6) Uani 0.869(2) 1 d P A 1
I3 I -0.00743(15) 0.21955(16) -0.75841(6) 0.0743(5) Uani 0.869(2) 1 d P A 1
I4 I -0.04281(13) -0.09073(15) -0.84869(5) 0.0587(5) Uani 0.869(2) 1 d P A 1
I5 I -0.34496(14) -0.0734(2) -0.76523(8) 0.1120(8) Uani 0.869(2) 1 d P A 1
I6 I -0.1027(2) -0.28888(19) -0.72721(7) 0.1001(7) Uani 0.869(2) 1 d P A 1
I1A I 0.0615(19) 0.0663(19) -0.6552(7) 0.157(7) Uiso 0.131(2) 1 d P A 2
I2A I 0.313(3) 0.029(3) -0.7409(12) 0.252(13) Uiso 0.131(2) 1 d P A 2
I3A I 0.078(3) 0.270(3) -0.7703(10) 0.207(10) Uiso 0.131(2) 1 d P A 2
I4A I -0.106(3) -0.054(4) -0.8542(13) 0.275(17) Uiso 0.131(2) 1 d P A 2
I5A I -0.281(2) -0.047(2) -0.7325(8) 0.163(7) Uiso 0.131(2) 1 d P A 2
I6A I -0.0103(17) -0.2430(18) -0.7352(6) 0.134(6) Uiso 0.131(2) 1 d P A 2
Al1 Al -0.5517(3) -0.5681(4) -0.94515(15) 0.0271(11) Uani 1 1 d . . .
O1 O -0.6458(8) -0.4712(10) -0.9170(4) 0.051(3) Uani 1 1 d . . .
O2 O -0.4077(8) -0.5776(10) -0.9137(4) 0.046(3) Uani 1 1 d . . .
O3 O -0.6387(7) -0.7128(9) -0.9637(3) 0.040(3) Uani 1 1 d . . .
F F -0.5000 -0.5000 -1.0000 0.035(3) Uani 1 2 d S . .
C1 C -0.6728(7) -0.3529(12) -0.8969(3) 0.040(4) Uani 1 1 d D . .
C2 C -0.5578(8) -0.2509(9) -0.9024(3) 0.064(6) Uani 1 1 d D . .
C3 C -0.7960(9) -0.3248(7) -0.9250(3) 0.102(7) Uani 1 1 d D . .
C4 C -0.6972(7) -0.3648(8) -0.8414(4) 0.090(7) Uani 1 1 d D . .
C5 C -0.3413(8) -0.6293(8) -0.8792(4) 0.040(4) Uani 1 1 d D . .
C6 C -0.1996(9) -0.5597(7) -0.8720(3) 0.081(7) Uani 1 1 d D . .
C7 C -0.3385(6) -0.7697(10) -0.8968(3) 0.064(5) Uani 1 1 d D . .
C8 C -0.4031(7) -0.6222(7) -0.8274(4) 0.072(6) Uani 1 1 d D . .
C9 C -0.7519(10) -0.7906(9) -0.9744(3) 0.038(4) Uani 1 1 d D . .
C10 C -0.8140(7) -0.8219(7) -0.9241(4) 0.085(5) Uani 1 1 d DU . .
C11 C -0.8482(8) -0.7250(8) -1.0054(3) 0.078(7) Uani 1 1 d D . .
C12 C -0.7325(7) -0.9153(10) -1.0047(3) 0.119(10) Uani 1 1 d D . .
Al2 Al -0.4442(3) -0.4585(4) -0.55857(16) 0.0337(12) Uani 1 1 d . . .
F100 F -0.5000 -0.5000 -0.5000 0.039(3) Uani 1 2 d S . .
O12 O -0.5802(9) -0.4606(12) -0.5966(4) 0.066(4) Uani 1 1 d . . .
O11 O -0.3489(9) -0.3171(12) -0.5492(4) 0.060(3) Uani 1 1 d . . .
O13 O -0.3642(10) -0.5777(12) -0.5760(4) 0.067(4) Uani 1 1 d . B .
C109 C -0.3056(8) -0.6483(8) -0.6086(4) 0.066(5) Uani 1 1 d D . .
C112 C -0.3979(8) -0.7546(8) -0.6439(4) 0.025(7) Uani 0.322(16) 1 d PDU B .
C111 C -0.1992(9) -0.7139(8) -0.5812(3) 0.0029(19) Uani 0.322(16) 1 d PDU B .
C110 C -0.2330(8) -0.5549(9) -0.6444(3) 0.012(6) Uani 0.322(16) 1 d PDU B .
C105 C -0.6661(9) -0.4072(9) -0.6268(4) 0.052(5) Uani 1 1 d D . .
C108 C -0.5923(8) -0.3026(9) -0.6530(3) 0.118(9) Uani 1 1 d D . .
C107 C -0.7624(10) -0.3544(8) -0.5931(4) 0.129(11) Uani 1 1 d D . .
C106 C -0.7387(8) -0.5080(9) -0.6655(4) 0.147(12) Uani 1 1 d D . .
C101 C -0.2701(8) -0.2145(10) -0.5291(4) 0.046(4) Uani 1 1 d D . .
C104 C -0.3625(10) -0.1158(11) -0.5064(3) 0.35(3) Uani 1 1 d D . .
C103 C -0.1878(8) -0.2622(8) -0.4830(4) 0.145(13) Uani 1 1 d D . .
C102 C -0.1708(10) -0.1439(9) -0.5665(4) 0.179(16) Uani 1 1 d D . .
F1 F -0.5620(9) -0.1442(9) -0.8720(4) 0.107(5) Uani 1 1 d D . .
F2 F -0.5622(10) -0.2234(9) -0.9510(3) 0.094(4) Uani 1 1 d D . .
F3 F -0.4420(8) -0.2888(9) -0.8914(4) 0.097(4) Uani 1 1 d D . .
F4 F -0.7915(9) -0.3572(9) -0.9734(3) 0.098(4) Uani 1 1 d D . .
F5 F -0.9009(8) -0.3883(9) -0.9086(4) 0.111(5) Uani 1 1 d D . .
F6 F -0.8025(8) -0.2039(8) -0.9184(4) 0.083(3) Uani 1 1 d D . .
F7 F -0.7585(9) -0.2713(9) -0.8216(4) 0.111(4) Uani 1 1 d D . .
F8 F -0.7705(9) -0.4733(9) -0.8321(4) 0.107(4) Uani 1 1 d D . .
F9 F -0.5831(10) -0.3558(10) -0.8138(4) 0.123(5) Uani 1 1 d D . .
F10 F -0.1355(8) -0.5896(8) -0.8312(3) 0.083(4) Uani 1 1 d D . .
F11 F -0.1354(8) -0.5915(10) -0.9125(3) 0.101(4) Uani 1 1 d D . .
F12 F -0.1959(8) -0.4349(8) -0.8675(3) 0.073(3) Uani 1 1 d D . .
F13 F -0.4514(7) -0.8406(9) -0.8882(3) 0.074(3) Uani 1 1 d D . .
F14 F -0.2413(8) -0.8165(10) -0.8736(3) 0.094(4) Uani 1 1 d D . .
F15 F -0.3228(9) -0.7847(10) -0.9465(3) 0.090(4) Uani 1 1 d D . .
F16 F -0.3641(9) -0.7032(9) -0.7964(4) 0.101(4) Uani 1 1 d D . .
F17 F -0.3735(9) -0.5060(8) -0.8030(4) 0.095(4) Uani 1 1 d D . .
F18 F -0.5328(7) -0.6495(9) -0.8342(4) 0.088(4) Uani 1 1 d D . .
F19 F -0.9400(7) -0.8673(9) -0.9311(4) 0.107(5) Uani 1 1 d D . .
F20 F -0.7517(9) -0.9060(9) -0.9039(4) 0.105(4) Uani 1 1 d D . .
F21 F -0.8021(8) -0.7199(8) -0.8918(4) 0.092(4) Uani 1 1 d D . .
F22 F -0.9454(7) -0.8058(9) -1.0291(3) 0.079(3) Uani 1 1 d D . .
F23 F -0.8986(9) -0.6446(9) -0.9734(5) 0.133(6) Uani 1 1 d D . .
F24 F -0.7838(8) -0.6596(11) -1.0382(4) 0.115(5) Uani 1 1 d D . .
F25 F -0.6256(7) -0.9502(9) -0.9846(3) 0.093(4) Uani 1 1 d D . .
F26 F -0.8342(8) -1.0041(9) -1.0018(4) 0.084(4) Uani 1 1 d D . .
F27 F -0.7166(9) -0.8944(13) -1.0528(3) 0.115(5) Uani 1 1 d D . .
F127 F -0.3249(14) -0.8208(14) -0.6693(6) 0.349(16) Uani 1 1 d D . .
F126 F -0.4629(13) -0.6928(15) -0.6729(5) 0.204(9) Uani 1 1 d D . .
F125 F -0.4717(14) -0.8216(15) -0.6158(6) 0.252(12) Uani 1 1 d D . .
F124 F -0.1324(11) -0.7654(12) -0.6126(4) 0.204(8) Uani 1 1 d D . .
F123 F -0.1281(11) -0.6302(13) -0.5523(5) 0.188(8) Uani 1 1 d D . .
F122 F -0.2590(16) -0.7947(13) -0.5559(6) 0.204(8) Uani 1 1 d D . .
F121 F -0.1411(11) -0.4874(13) -0.6168(5) 0.201(9) Uani 1 1 d D . .
F120 F -0.1878(13) -0.6159(16) -0.6809(5) 0.234(9) Uani 1 1 d D . .
F119 F -0.3121(13) -0.4873(15) -0.6619(5) 0.177(7) Uani 1 1 d D . .
F118 F -0.5561(13) -0.1958(12) -0.6231(5) 0.185(8) Uani 1 1 d D . .
F117 F -0.4837(11) -0.3343(15) -0.6704(5) 0.194(8) Uani 1 1 d D . .
F116 F -0.6608(11) -0.2721(11) -0.6922(4) 0.110(4) Uani 1 1 d D . .
F115 F -0.8308(10) -0.2874(10) -0.6175(5) 0.144(6) Uani 1 1 d D . .
F114 F -0.8400(11) -0.4424(13) -0.5760(6) 0.186(8) Uani 1 1 d D . .
F113 F -0.6990(14) -0.2849(14) -0.5558(6) 0.235(11) Uani 1 1 d D . .
F112 F -0.6592(12) -0.5306(16) -0.6983(5) 0.274(12) Uani 1 1 d D . .
F111 F -0.7710(13) -0.6076(14) -0.6446(6) 0.247(11) Uani 1 1 d D . .
F110 F -0.8395(10) -0.4800(13) -0.6872(5) 0.148(6) Uani 1 1 d D . .
F109 F -0.389(2) -0.0622(19) -0.5449(7) 0.241(11) Uani 1 1 d D . .
F108 F -0.4609(15) -0.1822(15) -0.4919(7) 0.181(7) Uani 1 1 d D . .
F107 F -0.2955(15) -0.0466(16) -0.4715(6) 0.177(7) Uani 1 1 d D . .
F106 F -0.1429(11) -0.3615(11) -0.5013(5) 0.250(10) Uani 1 1 d D . .
F105 F -0.0923(9) -0.1769(11) -0.4639(4) 0.125(5) Uani 1 1 d D . .
F104 F -0.2681(14) -0.2912(13) -0.4483(4) 0.209(11) Uani 1 1 d D . .
F103 F -0.2483(12) -0.1454(13) -0.6044(5) 0.176(8) Uani 1 1 d D . .
F102 F -0.1336(14) -0.0381(12) -0.5418(7) 0.241(11) Uani 1 1 d D . .
F101 F -0.0886(13) -0.2189(17) -0.5698(7) 0.313(14) Uani 1 1 d D . .
C10A C -0.318(4) -0.619(3) -0.6657(6) 0.108(12) Uiso 0.678(16) 1 d PD B 2
C11A C -0.1531(12) -0.633(5) -0.5957(16) 0.123(14) Uiso 0.678(16) 1 d PD B 2
C12A C -0.371(3) -0.7917(14) -0.6156(16) 0.120(13) Uiso 0.678(16) 1 d PD B 2

loop_
_atom_site_aniso_label
_atom_site_aniso_U_11
_atom_site_aniso_U_22
_atom_site_aniso_U_33
_atom_site_aniso_U_23
_atom_site_aniso_U_13
_atom_site_aniso_U_12
P1 0.070(3) 0.081(4) 0.079(4) 0.006(3) -0.008(3) 0.033(3)
P2 0.051(2) 0.083(4) 0.063(3) 0.002(3) 0.006(2) 0.024(2)
P3 0.081(3) 0.138(6) 0.061(3) 0.020(4) 0.029(3) 0.010(4)
I1 0.0928(11) 0.0834(13) 0.0506(9) -0.0001(8) -0.0116(7) 0.0162(9)
I2 0.0462(8) 0.1158(16) 0.0858(12) 0.0046(11) 0.0082(7) 0.0101(8)
I3 0.0739(9) 0.0559(11) 0.0971(12) -0.0014(9) -0.0146(8) 0.0354(8)
I4 0.0562(8) 0.0810(12) 0.0388(8) -0.0017(7) 0.0024(6) 0.0145(7)
I5 0.0434(8) 0.173(2) 0.1147(15) 0.0038(14) 0.0114(9) 0.0058(10)
I6 0.1337(16) 0.0739(15) 0.0872(13) 0.0256(10) 0.0058(11) -0.0124(11)
Al1 0.0197(18) 0.026(3) 0.036(2) 0.005(2) 0.0024(16) 0.0053(17)
O1 0.047(5) 0.053(8) 0.061(7) 0.007(6) 0.034(5) 0.023(5)
O2 0.030(5) 0.044(7) 0.057(7) -0.006(6) -0.008(5) -0.007(5)
O3 0.021(4) 0.047(7) 0.055(6) 0.018(5) 0.012(4) -0.002(4)
F 0.036(5) 0.024(7) 0.046(7) 0.007(5) 0.001(5) 0.011(5)
C1 0.034(7) 0.065(13) 0.025(8) 0.006(8) 0.025(6) 0.012(7)
C2 0.039(9) 0.049(13) 0.107(15) 0.021(11) -0.016(9) 0.015(8)
C3 0.091(12) 0.127(19) 0.130(18) 0.079(15) 0.065(12) 0.094(13)
C4 0.087(13) 0.12(2) 0.074(14) 0.014(14) 0.036(11) 0.046(14)
C5 0.021(6) 0.062(12) 0.036(8) 0.018(8) -0.007(6) 0.002(7)
C6 0.028(8) 0.059(15) 0.15(2) 0.040(14) -0.028(10) -0.006(9)
C7 0.069(11) 0.047(13) 0.077(13) 0.013(10) -0.028(10) 0.021(10)
C8 0.074(12) 0.068(16) 0.077(14) 0.024(12) 0.018(10) 0.005(11)
C9 0.031(7) 0.044(11) 0.038(8) 0.012(8) 0.019(6) -0.006(7)
C10 0.083(6) 0.087(7) 0.084(7) 0.011(4) 0.008(4) 0.004(4)
C11 0.033(9) 0.111(19) 0.077(13) 0.029(13) -0.020(9) -0.035(10)
C12 0.070(14) 0.074(19) 0.20(3) -0.04(2) 0.017(17) 0.013(13)
Al2 0.027(2) 0.041(3) 0.038(2) 0.014(2) 0.0049(18) 0.013(2)
F100 0.034(5) 0.048(8) 0.036(6) 0.026(6) 0.008(5) -0.003(5)
O12 0.041(6) 0.092(10) 0.070(8) 0.046(7) -0.014(5) 0.011(6)
O11 0.046(6) 0.078(10) 0.057(7) 0.026(7) -0.002(5) -0.001(6)
O13 0.072(7) 0.078(9) 0.066(8) 0.012(7) 0.020(6) 0.051(6)
C109 0.069(11) 0.067(14) 0.062(12) -0.012(10) 0.003(9) 0.025(10)
C112 0.024(8) 0.026(8) 0.025(8) 0.001(5) 0.003(5) 0.002(5)
C111 0.003(2) 0.003(2) 0.003(2) 0.0004(10) 0.0003(10) 0.0006(10)
C110 0.011(7) 0.012(8) 0.014(8) 0.001(5) 0.001(5) 0.003(5)
C105 0.033(8) 0.074(14) 0.052(10) 0.019(10) 0.007(7) 0.012(8)
C108 0.118(18) 0.13(2) 0.12(2) 0.094(18) 0.010(16) 0.040(17)
C107 0.061(13) 0.21(3) 0.12(2) 0.02(2) 0.025(14) 0.036(18)
C106 0.149(19) 0.13(2) 0.16(2) -0.055(19) -0.110(18) 0.092(18)
C101 0.042(8) 0.041(12) 0.052(10) -0.009(9) 0.015(7) -0.002(8)
C104 0.18(2) 0.16(3) 0.64(6) -0.25(3) 0.32(3) -0.12(2)
C103 0.104(18) 0.20(4) 0.11(2) 0.00(2) -0.046(17) -0.04(2)
C102 0.11(2) 0.25(5) 0.19(3) 0.09(3) 0.05(2) 0.01(3)
F1 0.068(6) 0.055(8) 0.178(12) -0.059(8) -0.003(7) -0.005(6)
F2 0.116(9) 0.057(9) 0.113(9) 0.023(7) 0.009(7) 0.017(7)
F3 0.043(5) 0.065(8) 0.174(11) 0.002(8) -0.022(6) -0.001(5)
F4 0.080(7) 0.115(11) 0.098(9) 0.009(8) -0.014(7) 0.019(7)
F5 0.029(5) 0.119(11) 0.188(13) 0.005(9) 0.020(6) 0.021(6)
F6 0.075(6) 0.078(8) 0.113(9) 0.023(7) 0.012(6) 0.050(6)
F7 0.126(9) 0.105(10) 0.111(9) -0.022(8) 0.053(7) 0.057(8)
F8 0.110(8) 0.122(12) 0.087(8) 0.018(8) 0.066(7) -0.014(8)
F9 0.177(11) 0.151(13) 0.055(7) -0.001(7) -0.030(7) 0.088(10)
F10 0.048(5) 0.100(9) 0.099(8) 0.034(7) -0.043(5) 0.002(5)
F11 0.035(5) 0.147(12) 0.123(10) -0.001(8) 0.019(6) 0.024(6)
F12 0.068(6) 0.062(8) 0.082(7) 0.006(6) -0.025(5) -0.001(5)
F13 0.067(6) 0.042(7) 0.110(8) 0.035(6) -0.020(6) -0.010(5)
F14 0.100(7) 0.096(9) 0.102(8) 0.029(7) -0.029(6) 0.062(7)
F15 0.142(9) 0.061(8) 0.075(7) 0.003(6) 0.008(7) 0.042(7)
F16 0.099(8) 0.125(11) 0.089(8) 0.062(8) -0.014(6) 0.024(7)
F17 0.116(8) 0.084(10) 0.083(8) -0.008(7) -0.005(7) 0.027(7)
F18 0.041(5) 0.122(11) 0.100(8) 0.020(7) 0.014(5) -0.003(6)
F19 0.040(5) 0.163(12) 0.100(8) 0.034(8) 0.002(5) -0.054(6)
F20 0.098(8) 0.090(10) 0.121(10) 0.058(8) -0.026(7) -0.027(7)
F21 0.074(6) 0.105(10) 0.084(7) -0.020(7) 0.049(5) -0.025(6)
F22 0.047(5) 0.120(10) 0.071(7) 0.008(6) -0.010(5) 0.019(6)
F23 0.059(6) 0.073(9) 0.265(18) -0.041(10) 0.008(8) 0.032(6)
F24 0.053(6) 0.183(14) 0.124(10) 0.104(9) -0.003(6) 0.012(7)
F25 0.057(6) 0.067(8) 0.150(10) -0.047(7) -0.008(6) 0.034(5)
F26 0.057(6) 0.054(8) 0.133(9) 0.002(7) -0.010(6) -0.014(5)
F27 0.082(8) 0.170(15) 0.083(8) -0.014(9) 0.003(7) 0.004(8)
F127 0.24(2) 0.34(3) 0.42(3) -0.31(2) 0.08(2) 0.05(2)
F126 0.167(13) 0.29(2) 0.151(14) -0.097(14) -0.088(11) 0.108(14)
F125 0.175(14) 0.32(3) 0.180(17) -0.048(17) 0.046(13) -0.179(17)
F124 0.245(14) 0.292(19) 0.114(11) -0.054(12) -0.027(11) 0.229(14)
F123 0.120(10) 0.24(2) 0.211(17) -0.013(15) -0.087(11) 0.097(12)
F122 0.280(19) 0.185(18) 0.204(17) 0.092(14) 0.124(15) 0.141(15)
F121 0.174(14) 0.22(2) 0.182(16) 0.023(14) 0.089(12) -0.087(14)
F120 0.267(15) 0.29(2) 0.217(16) 0.116(15) 0.213(13) 0.160(16)
F119 0.182(13) 0.231(19) 0.172(14) 0.133(13) 0.082(11) 0.115(13)
F118 0.192(16) 0.150(18) 0.201(18) 0.073(14) -0.073(13) -0.022(13)
F117 0.138(11) 0.31(2) 0.196(15) 0.171(15) 0.104(10) 0.118(13)
F116 0.142(9) 0.127(11) 0.077(8) 0.049(7) -0.023(7) 0.060(8)
F115 0.100(8) 0.169(14) 0.193(15) 0.042(11) 0.030(9) 0.096(9)
F114 0.096(9) 0.25(2) 0.254(19) 0.134(16) 0.098(11) 0.078(11)
F113 0.152(14) 0.32(3) 0.218(19) -0.157(18) -0.044(13) 0.121(15)
F112 0.26(2) 0.39(3) 0.176(17) -0.164(18) -0.077(15) 0.23(2)
F111 0.31(2) 0.146(17) 0.232(17) 0.085(14) -0.224(16) -0.090(15)
F110 0.139(10) 0.129(13) 0.163(12) 0.024(10) -0.099(10) 0.009(9)
F109 0.235(18) 0.142(17) 0.36(3) 0.047(18) -0.114(19) 0.096(15)
F108 0.189(15) 0.146(17) 0.229(19) 0.029(14) 0.095(14) 0.065(13)
F107 0.199(15) 0.165(15) 0.162(14) -0.096(12) -0.048(12) 0.099(12)
F106 0.304(17) 0.168(15) 0.266(19) -0.125(13) -0.232(15) 0.162(14)
F105 0.095(8) 0.118(12) 0.149(11) -0.007(9) -0.074(8) 0.012(8)
F104 0.40(3) 0.119(16) 0.069(10) 0.036(9) -0.055(13) -0.091(16)
F103 0.151(14) 0.24(2) 0.123(13) 0.070(13) 0.036(10) -0.054(14)
F102 0.201(16) 0.107(15) 0.37(3) 0.120(16) -0.109(17) -0.135(12)
F101 0.209(14) 0.35(3) 0.44(3) 0.09(2) 0.273(18) 0.133(18)

loop_
_atom_type_symbol
_atom_type_description
_atom_type_scat_dispersion_real
_atom_type_scat_dispersion_imag
_atom_type_scat_source
C C 0.0033 0.0016 'International Tables Vol C Tables 4.2.6.8 and 6.1.1.4'
O O 0.0106 0.0060 'International Tables Vol C Tables 4.2.6.8 and 6.1.1.4'
F F 0.0171 0.0103 'International Tables Vol C Tables 4.2.6.8 and 6.1.1.4'
Al Al 0.0645 0.0514 'International Tables Vol C Tables 4.2.6.8 and 6.1.1.4'
P P 0.1023 0.0942 'International Tables Vol C Tables 4.2.6.8 and 6.1.1.4'
I I -0.4742 1.8119 'International Tables Vol C Tables 4.2.6.8 and 6.1.1.4'

loop_
_geom_angle_atom_site_label_1
_geom_angle_atom_site_label_2
_geom_angle_atom_site_label_3
_geom_angle
_geom_angle_site_symmetry_1
_geom_angle_site_symmetry_3
_geom_angle_publ_flag
P2 P1 I1 94.5(2) . . ?
P2 P1 I2 99.6(3) . . ?
I1 P1 I2 105.1(2) . . ?
P3 P2 P1 107.6(3) . . ?
P3 P2 I4 114.9(3) . . ?
P1 P2 I4 106.2(2) . . ?
P3 P2 I3 104.9(3) . . ?
P1 P2 I3 113.6(3) . . ?
I4 P2 I3 109.8(2) . . ?
P2 P3 I5 99.3(3) . . ?
P2 P3 I6 91.3(3) . . ?
I5 P3 I6 105.5(3) . . ?
O1 Al1 O2 116.4(5) . . ?
O1 Al1 O3 111.3(5) . . ?
O2 Al1 O3 112.2(5) . . ?
O1 Al1 F 106.4(4) . . ?
O2 Al1 F 102.1(4) . . ?
O3 Al1 F 107.6(4) . . ?
C1 O1 Al1 153.9(8) . . ?
C5 O2 Al1 149.3(8) . . ?
C9 O3 Al1 151.7(8) . . ?
Al1 F Al1 180.000(2) 2_443 . ?
O1 C1 C2 110.1(7) . . ?
O1 C1 C4 106.4(9) . . ?
C2 C1 C4 111.0(6) . . ?
O1 C1 C3 108.7(8) . . ?
C2 C1 C3 110.7(7) . . ?
C4 C1 C3 109.9(6) . . ?
F3 C2 F1 107.2(6) . . ?
F3 C2 F2 108.6(7) . . ?
F1 C2 F2 108.6(7) . . ?
F3 C2 C1 112.3(8) . . ?
F1 C2 C1 112.4(8) . . ?
F2 C2 C1 107.6(7) . . ?
F4 C3 F6 108.6(7) . . ?
F4 C3 F5 109.1(7) . . ?
F6 C3 F5 109.2(7) . . ?
F4 C3 C1 109.2(8) . . ?
F6 C3 C1 110.0(8) . . ?
F5 C3 C1 110.7(7) . . ?
F8 C4 F9 107.0(7) . . ?
F8 C4 F7 105.9(7) . . ?
F9 C4 F7 106.4(8) . . ?
F8 C4 C1 114.9(9) . . ?
F9 C4 C1 110.4(8) . . ?
F7 C4 C1 111.8(9) . . ?
O2 C5 C6 109.7(8) . . ?
O2 C5 C7 109.9(8) . . ?
C6 C5 C7 108.7(6) . . ?
O2 C5 C8 111.8(8) . . ?
C6 C5 C8 108.4(6) . . ?
C7 C5 C8 108.3(6) . . ?
F10 C6 F12 107.6(6) . . ?
F10 C6 F11 107.8(7) . . ?
F12 C6 F11 108.5(7) . . ?
F10 C6 C5 112.6(8) . . ?
F12 C6 C5 111.4(8) . . ?
F11 C6 C5 108.8(7) . . ?
F15 C7 F14 107.0(7) . . ?
F15 C7 F13 107.6(7) . . ?
F14 C7 F13 108.0(7) . . ?
F15 C7 C5 110.6(8) . . ?
F14 C7 C5 113.0(8) . . ?
F13 C7 C5 110.5(7) . . ?
F18 C8 F16 107.2(7) . . ?
F18 C8 F17 108.0(7) . . ?
F16 C8 F17 107.3(7) . . ?
F18 C8 C5 109.8(8) . . ?
F16 C8 C5 113.3(8) . . ?
F17 C8 C5 111.1(8) . . ?
O3 C9 C12 111.8(8) . . ?
O3 C9 C11 110.0(8) . . ?
C12 C9 C11 109.0(6) . . ?
O3 C9 C10 109.1(7) . . ?
C12 C9 C10 108.8(6) . . ?
C11 C9 C10 108.1(6) . . ?
F21 C10 F20 108.6(7) . . ?
F21 C10 F19 107.5(7) . . ?
F20 C10 F19 109.4(7) . . ?
F21 C10 C9 110.7(8) . . ?
F20 C10 C9 108.4(8) . . ?
F19 C10 C9 112.2(8) . . ?
F24 C11 F22 110.0(7) . . ?
F24 C11 F23 108.3(7) . . ?
F22 C11 F23 108.4(7) . . ?
F24 C11 C9 109.2(8) . . ?
F22 C11 C9 112.7(8) . . ?
F23 C11 C9 108.1(8) . . ?
F26 C12 F25 110.1(7) . . ?
F26 C12 F27 110.1(7) . . ?
F25 C12 F27 109.9(7) . . ?
F26 C12 C9 110.7(8) . . ?
F25 C12 C9 107.1(8) . . ?
F27 C12 C9 109.0(9) . . ?
O13 Al2 O11 114.0(6) . . ?
O13 Al2 O12 111.6(6) . . ?
O11 Al2 O12 114.1(6) . . ?
O13 Al2 F100 101.9(5) . . ?
O11 Al2 F100 108.5(4) . . ?
O12 Al2 F100 105.6(4) . . ?
Al2 F100 Al2 180.000(1) . 2_444 ?
C105 O12 Al2 154.5(9) . . ?
C101 O11 Al2 164.4(9) . . ?
C109 O13 Al2 154.6(9) . . ?
O13 C109 C111 112.0(9) . . ?
O13 C109 C110 106.3(8) . . ?
C111 C109 C110 107.6(6) . . ?
O13 C109 C112 116.2(8) . . ?
C111 C109 C112 107.4(6) . . ?
C110 C109 C112 107.0(6) . . ?
O13 C109 C10A 115.7(16) . . ?
C111 C109 C10A 129.0(16) . . ?
C110 C109 C10A 41.9(13) . . ?
C112 C109 C10A 66.3(14) . . ?
O13 C109 C11A 112.2(18) . . ?
C111 C109 C11A 38.5(17) . . ?
C110 C109 C11A 70.8(17) . . ?
C112 C109 C11A 129.6(18) . . ?
C10A C109 C11A 104(2) . . ?
O13 C109 C12A 113.1(17) . . ?
C111 C109 C12A 78.4(15) . . ?
C110 C109 C12A 134.4(17) . . ?
C112 C109 C12A 34.1(15) . . ?
C10A C109 C12A 98(2) . . ?
C11A C109 C12A 112(2) . . ?
C12A C112 F125 53.2(19) . . ?
C12A C112 F126 161(3) . . ?
F125 C112 F126 112.5(8) . . ?
C12A C112 F127 87(2) . . ?
F125 C112 F127 112.0(8) . . ?
F126 C112 F127 111.5(8) . . ?
C12A C112 C109 73.0(10) . . ?
F125 C112 C109 108.4(10) . . ?
F126 C112 C109 104.2(9) . . ?
F127 C112 C109 107.9(10) . . ?
C12A C112 C10A 126.0(15) . . ?
F125 C112 C10A 157.3(14) . . ?
F126 C112 C10A 61.2(12) . . ?
F127 C112 C10A 90.0(14) . . ?
C109 C112 C10A 56.9(7) . . ?
C11A C111 F123 60(2) . . ?
C11A C111 F124 81(2) . . ?
F123 C111 F124 110.6(8) . . ?
C11A C111 F122 168(2) . . ?
F123 C111 F122 110.0(8) . . ?
F124 C111 F122 110.5(8) . . ?
C11A C111 C109 71.1(10) . . ?
F123 C111 C109 107.4(9) . . ?
F124 C111 C109 111.3(9) . . ?
F122 C111 C109 107.0(11) . . ?
C11A C111 C12A 116.0(16) . . ?
F123 C111 C12A 152.2(12) . . ?
F124 C111 C12A 95.1(13) . . ?
F122 C111 C12A 68.4(13) . . ?
C109 C111 C12A 50.9(8) . . ?
C10A C110 F121 174.7(12) . . ?
C10A C110 F120 72.8(18) . . ?
F121 C110 F120 110.5(8) . . ?
C10A C110 F119 71.0(17) . . ?
F121 C110 F119 110.9(8) . . ?
F120 C110 F119 109.2(8) . . ?
C10A C110 C109 69.1(8) . . ?
F121 C110 C109 105.7(9) . . ?
F120 C110 C109 110.8(10) . . ?
F119 C110 C109 109.7(10) . . ?
C10A C110 C11A 112.7(18) . . ?
F121 C110 C11A 63.5(14) . . ?
F120 C110 C11A 94.1(15) . . ?
F119 C110 C11A 156.0(15) . . ?
C109 C110 C11A 54.6(9) . . ?
O12 C105 C108 110.2(8) . . ?
O12 C105 C106 109.3(9) . . ?
C108 C105 C106 110.1(7) . . ?
O12 C105 C107 108.0(9) . . ?
C108 C105 C107 109.8(6) . . ?
C106 C105 C107 109.5(6) . . ?
F117 C108 F116 106.5(8) . . ?
F117 C108 F118 105.6(8) . . ?
F116 C108 F118 106.0(8) . . ?
F117 C108 C105 111.7(10) . . ?
F116 C108 C105 112.7(9) . . ?
F118 C108 C105 113.7(10) . . ?
F113 C107 F115 108.9(8) . . ?
F113 C107 F114 108.9(8) . . ?
F115 C107 F114 108.3(8) . . ?
F113 C107 C105 108.8(11) . . ?
F115 C107 C105 110.4(9) . . ?
F114 C107 C105 111.6(10) . . ?
F110 C106 F111 108.1(8) . . ?
F110 C106 F112 109.0(8) . . ?
F111 C106 F112 108.0(9) . . ?
F110 C106 C105 115.5(10) . . ?
F111 C106 C105 109.3(11) . . ?
F112 C106 C105 106.7(10) . . ?
O11 C101 C103 104.6(8) . . ?
O11 C101 C102 116.6(9) . . ?
C103 C101 C102 109.9(6) . . ?
O11 C101 C104 107.0(8) . . ?
C103 C101 C104 109.6(6) . . ?
C102 C101 C104 109.0(6) . . ?
F107 C104 F108 113.8(15) . . ?
F107 C104 F109 115.4(16) . . ?
F108 C104 F109 112.5(16) . . ?
F107 C104 C101 106.4(10) . . ?
F108 C104 C101 105.9(11) . . ?
F109 C104 C101 101.3(12) . . ?
F106 C103 F105 110.0(8) . . ?
F106 C103 F104 110.2(8) . . ?
F105 C103 F104 109.7(8) . . ?
F106 C103 C101 106.8(10) . . ?
F105 C103 C101 112.4(9) . . ?
F104 C103 C101 107.7(9) . . ?
F103 C102 F101 116.8(8) . . ?
F103 C102 F102 116.5(8) . . ?
F101 C102 F102 116.7(8) . . ?
F103 C102 C101 99.4(10) . . ?
F101 C102 C101 100.2(10) . . ?
F102 C102 C101 102.2(11) . . ?
C112 F127 C12A 36.8(14) . . ?
C112 F126 C10A 73.3(12) . . ?
C12A F125 C112 46(2) . . ?
C111 F124 C11A 43.2(15) . . ?
C11A F123 C111 51(2) . . ?
C110 F121 C11A 74.7(12) . . ?
C110 F120 C10A 49.1(13) . . ?
C110 F119 C10A 49.8(14) . . ?
C110 C10A F119 59.2(18) . . ?
C110 C10A F120 58.1(17) . . ?
F119 C10A F120 94(2) . . ?
C110 C10A C109 69.0(8) . . ?
F119 C10A C109 103.1(18) . . ?
F120 C10A C109 102.6(18) . . ?
C110 C10A F126 155(2) . . ?
F119 C10A F126 114(3) . . ?
F120 C10A F126 145(3) . . ?
C109 C10A F126 91.7(15) . . ?
C110 C10A C112 124.0(10) . . ?
F119 C10A C112 143(2) . . ?
F120 C10A C112 119(2) . . ?
C109 C10A C112 56.8(8) . . ?
F126 C10A C112 45.5(10) . . ?
C111 C11A F123 69(3) . . ?
C111 C11A F124 56(2) . . ?
F123 C11A F124 100(3) . . ?
C111 C11A C109 70.4(10) . . ?
F123 C11A C109 112(2) . . ?
F124 C11A C109 99(2) . . ?
C111 C11A F121 156.3(19) . . ?
F123 C11A F121 113(3) . . ?
F124 C11A F121 141(3) . . ?
C109 C11A F121 87.8(18) . . ?
C111 C11A C110 122.4(12) . . ?
F123 C11A C110 144(3) . . ?
F124 C11A C110 114(2) . . ?
C109 C11A C110 54.5(9) . . ?
F121 C11A C110 41.8(11) . . ?
C112 C12A F125 81(3) . . ?
C112 C12A F127 56(2) . . ?
F125 C12A F127 109(3) . . ?
C112 C12A C109 72.8(10) . . ?
F125 C12A C109 124(3) . . ?
F127 C12A C109 96.0(19) . . ?
C112 C12A C111 115.9(16) . . ?
F125 C12A C111 152(4) . . ?
F127 C12A C111 98.3(19) . . ?
C109 C12A C111 50.6(8) . . ?

loop_
_geom_bond_atom_site_label_1
_geom_bond_atom_site_label_2
_geom_bond_distance
_geom_bond_site_symmetry_2
_geom_bond_publ_flag
P1 P2 2.216(6) . ?
P1 I1 2.397(6) . ?
P1 I2 2.400(6) . ?
P2 P3 2.210(7) . ?
P2 I4 2.361(5) . ?
P2 I3 2.399(6) . ?
P3 I5 2.363(6) . ?
P3 I6 2.435(8) . ?
Al1 O1 1.684(10) . ?
Al1 O2 1.696(9) . ?
Al1 O3 1.700(10) . ?
Al1 F 1.761(4) . ?
O1 C1 1.408(16) . ?
O2 C5 1.330(14) . ?
O3 C9 1.340(13) . ?
F Al1 1.761(4) 2_443 ?
C1 C2 1.520(10) . ?
C1 C4 1.523(10) . ?
C1 C3 1.530(10) . ?
C2 F3 1.351(8) . ?
C2 F1 1.351(8) . ?
C2 F2 1.353(8) . ?
C3 F4 1.308(8) . ?
C3 F6 1.309(8) . ?
C3 F5 1.312(8) . ?
C4 F8 1.345(9) . ?
C4 F9 1.348(9) . ?
C4 F7 1.350(9) . ?
C5 C6 1.543(10) . ?
C5 C7 1.546(10) . ?
C5 C8 1.549(10) . ?
C6 F10 1.332(8) . ?
C6 F12 1.332(8) . ?
C6 F11 1.339(8) . ?
C7 F15 1.338(8) . ?
C7 F14 1.340(8) . ?
C7 F13 1.341(8) . ?
C8 F18 1.334(8) . ?
C8 F16 1.340(9) . ?
C8 F17 1.342(8) . ?
C9 C12 1.547(10) . ?
C9 C11 1.551(10) . ?
C9 C10 1.555(10) . ?
C10 F21 1.319(8) . ?
C10 F20 1.321(8) . ?
C10 F19 1.324(8) . ?
C11 F24 1.316(9) . ?
C11 F22 1.322(8) . ?
C11 F23 1.338(9) . ?
C12 F26 1.324(9) . ?
C12 F25 1.326(8) . ?
C12 F27 1.333(8) . ?
Al2 O13 1.671(11) . ?
Al2 O11 1.678(12) . ?
Al2 O12 1.691(10) . ?
Al2 F100 1.760(4) . ?
F100 Al2 1.760(4) 2_444 ?
O12 C105 1.390(15) . ?
O11 C101 1.326(15) . ?
O13 C109 1.330(15) . ?
C109 C111 1.577(10) . ?
C109 C110 1.581(10) . ?
C109 C112 1.582(10) . ?
C109 C10A 1.583(11) . ?
C109 C11A 1.583(11) . ?
C109 C12A 1.584(11) . ?
C112 C12A 0.93(4) . ?
C112 F125 1.285(10) . ?
C112 F126 1.290(10) . ?
C112 F127 1.290(11) . ?
C112 C10A 1.73(3) . ?
C111 C11A 1.04(5) . ?
C111 F123 1.253(10) . ?
C111 F124 1.254(10) . ?
C111 F122 1.257(10) . ?
C111 C12A 2.00(3) . ?
C110 C10A 1.13(3) . ?
C110 F121 1.267(10) . ?
C110 F120 1.271(10) . ?
C110 F119 1.272(10) . ?
C110 C11A 1.83(4) . ?
C105 C108 1.508(10) . ?
C105 C106 1.512(10) . ?
C105 C107 1.514(10) . ?
C108 F117 1.318(9) . ?
C108 F116 1.324(9) . ?
C108 F118 1.332(10) . ?
C107 F113 1.278(10) . ?
C107 F115 1.278(10) . ?
C107 F114 1.280(10) . ?
C106 F110 1.257(10) . ?
C106 F111 1.261(10) . ?
C106 F112 1.262(10) . ?
C101 C103 1.621(11) . ?
C101 C102 1.623(11) . ?
C101 C104 1.630(11) . ?
C104 F107 1.249(11) . ?
C104 F108 1.254(11) . ?
C104 F109 1.256(11) . ?
C103 F106 1.293(10) . ?
C103 F105 1.296(10) . ?
C103 F104 1.302(10) . ?
C102 F103 1.254(11) . ?
C102 F101 1.259(11) . ?
C102 F102 1.260(11) . ?
F127 C12A 1.55(4) . ?
F126 C10A 1.58(4) . ?
F125 C12A 1.04(3) . ?
F124 C11A 1.50(5) . ?
F123 C11A 1.17(4) . ?
F121 C11A 1.70(5) . ?
F120 C10A 1.43(4) . ?
F119 C10A 1.40(4) . ?
